data_2234983
loop_
_publ_author_name
'Lee, Jae Kyun'
'Min, Sun-Joon'
'Cho, Yong Seo'
'Lee, Ki Soo'
'Cha, Joo Hwan'

_publ_section_title
;
 (<i>E</i>)-3,3,6,6-Tetramethyl-9-(2-nitrostyryl)-3,4,5,6,7,9-hexahydro-1<i>H</i>-xanthene-1,8(2<i>H</i>)-dione
;
_journal_coeditor_code FF2067
_journal_issue 6
_journal_name_full 'Acta Crystallographica Section E'
_journal_page_first o1947
_journal_paper_doi 10.1107/S1600536812023495
_journal_volume 68
_journal_year 2012
_chemical_formula_iupac 'C25 H27 N O5'
_chemical_formula_moiety 'C25 H27 N O5'
_chemical_formula_sum 'C25 H27 N O5'
_chemical_formula_weight 421.49
_chemical_name_systematic
;
(<i>E</i>)-3,3,6,6-Tetramethyl-9-(2-nitrostyryl)-3,4,5,6,7,9-hexahydro-
1<i>H</i>-xanthene-1,8(2<i>H</i>)-dione
;
_space_group_IT_number 15
_symmetry_cell_setting monoclinic
_symmetry_space_group_name_Hall '-C 2yc'
_symmetry_space_group_name_H-M 'C 1 2/c 1'
_atom_sites_solution_hydrogens geom
_atom_sites_solution_primary direct
_atom_sites_solution_secondary difmap
_cell_angle_alpha 90.0000
_cell_angle_beta 102.3931(19)
_cell_angle_gamma 90.0000
_cell_formula_units_Z 8
_cell_length_a 33.312(3)
_cell_length_b 9.4144(6)
_cell_length_c 14.4581(10)
_cell_measurement_reflns_used 15305
_cell_measurement_temperature 296
_cell_measurement_theta_max 27.47
_cell_measurement_theta_min 3.02
_cell_volume 4428.6(6)
_computing_cell_refinement 'RAPID-AUTO (Rigaku, 1995)'
_computing_data_collection 'RAPID-AUTO (Rigaku, 2006)'
_computing_data_reduction 'RAPID-AUTO (Rigaku, 1995)'
_computing_molecular_graphics 'CrystalStructure (Rigaku, 2010)'
_computing_publication_material 'CrystalStructure (Rigaku, 2010)'
_computing_structure_refinement 'SHELXL97 (Sheldrick, 2008)'
_computing_structure_solution 'SIR-2008 in Il Milione (Burla <i>et al.</i>, 2007)'
_diffrn_ambient_temperature 296
_diffrn_detector_area_resol_mean 10.000
_diffrn_measured_fraction_theta_full 0.996
_diffrn_measured_fraction_theta_max 0.996
_diffrn_measurement_device_type 'Rigaku R-AXIS RAPID'
_diffrn_measurement_method \w
_diffrn_radiation_type 'Mo K\a'
_diffrn_radiation_wavelength 0.71075
_diffrn_reflns_av_R_equivalents 0.0219
_diffrn_reflns_limit_h_max 43
_diffrn_reflns_limit_h_min -43
_diffrn_reflns_limit_k_max 12
_diffrn_reflns_limit_k_min -11
_diffrn_reflns_limit_l_max 15
_diffrn_reflns_limit_l_min -18
_diffrn_reflns_number 20666
_diffrn_reflns_theta_full 27.46
_diffrn_reflns_theta_max 27.46
_diffrn_standards_number 0
_exptl_absorpt_coefficient_mu 0.088
_exptl_absorpt_correction_T_max 0.974
_exptl_absorpt_correction_T_min 0.753
_exptl_absorpt_correction_type multi-scan
_exptl_absorpt_process_details '(ABSCOR; Rigaku, 1995)'
_exptl_crystal_colour colourless
_exptl_crystal_density_diffrn 1.264
_exptl_crystal_density_method 'not measured'
_exptl_crystal_description block
_exptl_crystal_F_000 1792.00
_exptl_crystal_size_max 0.300
_exptl_crystal_size_mid 0.300
_exptl_crystal_size_min 0.300
_refine_diff_density_max 0.320
_refine_diff_density_min -0.270
_refine_ls_extinction_method none
_refine_ls_goodness_of_fit_ref 1.053
_refine_ls_hydrogen_treatment mixed
_refine_ls_number_parameters 288
_refine_ls_number_reflns 5066
_refine_ls_number_restraints 0
_refine_ls_R_factor_gt 0.0480
_refine_ls_shift/su_max 0.000
_refine_ls_structure_factor_coef Fsqd
_refine_ls_weighting_details 'w = 1/[\s^2^(Fo^2^)+(0.0850P)^2^+1.6883P] where P=(Fo^2^+2Fc^2^)/3'
_refine_ls_weighting_scheme calc
_refine_ls_wR_factor_ref 0.1531
_reflns_number_gt 3965
_reflns_number_total 5066
_reflns_threshold_expression F^2^>2.0\s(F^2^)
_cod_data_source_file ff2067.cif
_cod_data_source_block I
_cod_database_code 2234983
_cod_database_fobs_code 2234983

loop_
_symmetry_equiv_pos_site_id
_symmetry_equiv_pos_as_xyz
1 +X,+Y,+Z
2 -X,+Y,1/2-Z
3 -X,-Y,-Z
4 +X,-Y,1/2+Z
5 1/2+X,1/2+Y,+Z
6 1/2-X,1/2+Y,1/2-Z
7 1/2-X,1/2-Y,-Z
8 1/2+X,1/2-Y,1/2+Z

loop_
_atom_site_type_symbol
_atom_site_label
_atom_site_fract_x
_atom_site_fract_y
_atom_site_fract_z
_atom_site_U_iso_or_equiv
_atom_site_adp_type
_atom_site_calc_flag
_atom_site_refinement_flags
_atom_site_occupancy
_atom_site_symmetry_multiplicity
O O1 0.17679(3) 0.29705(11) 0.33160(7) 0.0425(3) Uani d . 1.0 8
O O2 0.10180(4) 0.41560(15) 0.56326(9) 0.0605(4) Uani d . 1.0 8
O O3 0.20630(5) -0.00886(16) 0.59592(9) 0.0732(5) Uani d . 1.0 8
O O4 0.10890(7) -0.1543(3) 0.70033(15) 0.1349(10) Uani d . 1.0 8
O O5 0.05219(8) -0.1355(3) 0.74228(13) 0.1202(8) Uani d . 1.0 8
N N1 0.07269(6) -0.14573(18) 0.68205(12) 0.0698(5) Uani d . 1.0 8
C C1 0.14994(4) 0.19968(16) 0.49809(10) 0.0386(3) Uani d . 1.0 8
C C2 0.11356(4) 0.44403(17) 0.49075(10) 0.0434(4) Uani d . 1.0 8
C C3 0.10484(5) 0.58616(18) 0.44234(12) 0.0513(4) Uani d . 1.0 8
C C4 0.10020(5) 0.58137(17) 0.33439(11) 0.0447(4) Uani d . 1.0 8
C C5 0.13839(5) 0.50909(17) 0.31324(11) 0.0457(4) Uani d . 1.0 8
C C6 0.23027(5) 0.12986(15) 0.34094(11) 0.0426(4) Uani d . 1.0 8
C C7 0.24393(5) -0.01947(16) 0.37621(11) 0.0428(4) Uani d . 1.0 8
C C8 0.24960(5) -0.01955(18) 0.48454(11) 0.0489(4) Uani d . 1.0 8
C C9 0.21302(5) 0.03331(17) 0.52095(11) 0.0453(4) Uani d . 1.0 8
C C10 0.13847(4) 0.34177(15) 0.45014(10) 0.0376(3) Uani d . 1.0 8
C C11 0.15034(4) 0.37823(15) 0.37052(10) 0.0378(3) Uani d . 1.0 8
C C12 0.19683(4) 0.18691(15) 0.38454(10) 0.0372(3) Uani d . 1.0 8
C C13 0.18697(4) 0.14200(15) 0.46483(10) 0.0374(3) Uani d . 1.0 8
C C14 0.11429(5) 0.09666(17) 0.47453(11) 0.0415(4) Uani d . 1.0 8
C C15 0.09654(5) 0.03555(16) 0.53714(10) 0.0410(4) Uani d . 1.0 8
C C16 0.06166(4) -0.06426(15) 0.51520(10) 0.0389(3) Uani d . 1.0 8
C C17 0.03628(5) -0.07231(17) 0.42507(11) 0.0458(4) Uani d . 1.0 8
C C18 0.00380(5) -0.1662(2) 0.40412(13) 0.0561(5) Uani d . 1.0 8
C C19 -0.00562(6) -0.2543(2) 0.47284(15) 0.0599(5) Uani d . 1.0 8
C C20 0.01737(6) -0.24595(18) 0.56348(14) 0.0565(5) Uani d . 1.0 8
C C21 0.05035(5) -0.15289(16) 0.58291(11) 0.0454(4) Uani d . 1.0 8
C C22 0.21140(6) -0.12792(19) 0.33232(14) 0.0595(5) Uani d . 1.0 8
C C23 0.28438(6) -0.0549(2) 0.34786(15) 0.0626(5) Uani d . 1.0 8
C C24 0.09700(6) 0.73118(19) 0.29204(14) 0.0602(5) Uani d . 1.0 8
C C25 0.06161(5) 0.4985(3) 0.28947(14) 0.0641(5) Uani d . 1.0 8
H H1 0.1573 0.2138 0.5668 0.0463 Uiso calc R 1.0 8
H H3A 0.1270 0.6509 0.4687 0.0616 Uiso calc R 1.0 8
H H3B 0.0798 0.6243 0.4564 0.0616 Uiso calc R 1.0 8
H H5A 0.1332 0.4846 0.2466 0.0548 Uiso calc R 1.0 8
H H5B 0.1611 0.5756 0.3258 0.0548 Uiso calc R 1.0 8
H H6A 0.2537 0.1934 0.3554 0.0511 Uiso calc R 1.0 8
H H6B 0.2207 0.1275 0.2727 0.0511 Uiso calc R 1.0 8
H H8A 0.2558 -0.1157 0.5073 0.0587 Uiso calc R 1.0 8
H H8B 0.2732 0.0392 0.5113 0.0587 Uiso calc R 1.0 8
H H17 0.0414 -0.0126 0.3777 0.0549 Uiso calc R 1.0 8
H H18 -0.0120 -0.1701 0.3428 0.0673 Uiso calc R 1.0 8
H H19 -0.0273 -0.3185 0.4578 0.0718 Uiso calc R 1.0 8
H H20 0.0109 -0.3019 0.6113 0.0678 Uiso calc R 1.0 8
H H22A 0.1875 -0.1162 0.3587 0.0714 Uiso calc R 1.0 8
H H22B 0.2222 -0.2221 0.3456 0.0714 Uiso calc R 1.0 8
H H22C 0.2040 -0.1138 0.2651 0.0714 Uiso calc R 1.0 8
H H23A 0.2918 -0.1515 0.3646 0.0751 Uiso calc R 1.0 8
H H23B 0.3056 0.0074 0.3804 0.0751 Uiso calc R 1.0 8
H H23C 0.2812 -0.0428 0.2807 0.0751 Uiso calc R 1.0 8
H H24A 0.1214 0.7839 0.3190 0.0723 Uiso calc R 1.0 8
H H24B 0.0735 0.7785 0.3059 0.0723 Uiso calc R 1.0 8
H H24C 0.0942 0.7250 0.2247 0.0723 Uiso calc R 1.0 8
H H25A 0.0379 0.5449 0.3035 0.0769 Uiso calc R 1.0 8
H H25B 0.0635 0.4038 0.3145 0.0769 Uiso calc R 1.0 8
H H25C 0.0591 0.4948 0.2221 0.0769 Uiso calc R 1.0 8
H H14 0.1051(7) 0.077(3) 0.4067(15) 0.067(6) Uiso d . 1.0 8
H H15 0.1074(6) 0.060(2) 0.6052(14) 0.060(6) Uiso d . 1.0 8

loop_
_atom_site_aniso_label
_atom_site_aniso_U_11
_atom_site_aniso_U_22
_atom_site_aniso_U_33
_atom_site_aniso_U_12
_atom_site_aniso_U_13
_atom_site_aniso_U_23
O1 0.0439(6) 0.0459(6) 0.0424(6) 0.0097(5) 0.0198(5) 0.0088(5)
O2 0.0655(8) 0.0719(8) 0.0529(7) 0.0029(7) 0.0325(6) -0.0044(6)
O3 0.0850(10) 0.0879(10) 0.0501(7) 0.0225(8) 0.0219(7) 0.0266(7)
O4 0.0867(14) 0.203(3) 0.0983(14) -0.0202(15) -0.0178(11) 0.0736(16)
O5 0.170(2) 0.1387(19) 0.0595(10) -0.0029(16) 0.0417(12) -0.0070(11)
N1 0.0843(13) 0.0648(10) 0.0570(10) -0.0125(9) 0.0078(9) 0.0220(8)
C1 0.0382(8) 0.0456(8) 0.0339(7) -0.0040(6) 0.0123(6) 0.0003(6)
C2 0.0364(8) 0.0538(9) 0.0417(8) -0.0022(7) 0.0121(6) -0.0079(7)
C3 0.0501(9) 0.0510(9) 0.0545(9) 0.0070(7) 0.0149(7) -0.0080(8)
C4 0.0376(8) 0.0464(8) 0.0502(9) 0.0059(6) 0.0095(7) -0.0004(7)
C5 0.0421(8) 0.0472(9) 0.0507(9) 0.0062(7) 0.0163(7) 0.0078(7)
C6 0.0411(8) 0.0415(8) 0.0495(9) 0.0003(6) 0.0194(7) -0.0004(7)
C7 0.0412(8) 0.0401(8) 0.0472(8) 0.0013(6) 0.0095(6) -0.0038(7)
C8 0.0456(9) 0.0484(9) 0.0496(9) 0.0083(7) 0.0032(7) 0.0012(7)
C9 0.0484(9) 0.0474(9) 0.0384(8) -0.0001(7) 0.0057(7) 0.0020(7)
C10 0.0319(7) 0.0438(8) 0.0384(7) -0.0020(6) 0.0104(6) -0.0014(6)
C11 0.0315(7) 0.0424(8) 0.0410(7) 0.0005(6) 0.0113(6) -0.0001(6)
C12 0.0340(7) 0.0380(7) 0.0404(7) -0.0002(6) 0.0100(6) 0.0010(6)
C13 0.0356(7) 0.0401(7) 0.0373(7) -0.0025(6) 0.0096(6) -0.0012(6)
C14 0.0407(8) 0.0486(8) 0.0365(7) -0.0052(6) 0.0112(6) -0.0005(7)
C15 0.0428(8) 0.0438(8) 0.0378(8) -0.0026(6) 0.0120(6) 0.0013(7)
C16 0.0379(7) 0.0385(7) 0.0436(8) 0.0024(6) 0.0163(6) 0.0002(6)
C17 0.0449(8) 0.0509(9) 0.0438(8) 0.0005(7) 0.0146(7) 0.0001(7)
C18 0.0441(9) 0.0627(11) 0.0600(10) -0.0021(8) 0.0083(8) -0.0075(9)
C19 0.0433(9) 0.0537(10) 0.0849(14) -0.0093(8) 0.0191(9) -0.0069(10)
C20 0.0571(11) 0.0459(9) 0.0727(12) -0.0059(8) 0.0279(9) 0.0075(9)
C21 0.0481(9) 0.0421(8) 0.0487(9) 0.0012(7) 0.0163(7) 0.0052(7)
C22 0.0687(12) 0.0489(9) 0.0596(11) -0.0118(8) 0.0108(9) -0.0091(8)
C23 0.0537(11) 0.0621(11) 0.0747(12) 0.0149(9) 0.0201(9) -0.0056(10)
C24 0.0599(11) 0.0530(10) 0.0688(12) 0.0158(8) 0.0160(9) 0.0065(9)
C25 0.0437(10) 0.0749(13) 0.0682(12) 0.0002(9) 0.0001(8) -0.0048(10)

loop_
_atom_type_symbol
_atom_type_description
_atom_type_scat_dispersion_real
_atom_type_scat_dispersion_imag
_atom_type_scat_source
C C 0.0033 0.0016
;
International Tables for Crystallography
(1992, Vol. C, Tables 4.2.6.8 and 6.1.1.4)
;
H H 0.0000 0.0000
;
International Tables for Crystallography
(1992, Vol. C, Table 6.1.1.4)
;
N N 0.0061 0.0033
;
International Tables for Crystallography
(1992, Vol. C, Tables 4.2.6.8 and 6.1.1.4)
;
O O 0.0106 0.0060
;
International Tables for Crystallography
(1992, Vol. C, Tables 4.2.6.8 and 6.1.1.4)
;

loop_
_geom_angle_atom_site_label_1
_geom_angle_atom_site_label_2
_geom_angle_atom_site_label_3
_geom_angle
_geom_angle_publ_flag
C11 O1 C12 117.97(12) no
O4 N1 O5 123.2(2) no
O4 N1 C21 119.7(2) no
O5 N1 C21 117.15(19) no
C10 C1 C13 108.23(13) no
C10 C1 C14 110.70(11) no
C13 C1 C14 110.56(13) no
O2 C2 C3 121.71(15) no
O2 C2 C10 120.62(15) no
C3 C2 C10 117.61(14) no
C2 C3 C4 114.37(14) no
C3 C4 C5 108.03(13) no
C3 C4 C24 111.24(14) no
C3 C4 C25 109.86(15) no
C5 C4 C24 108.60(15) no
C5 C4 C25 110.40(14) no
C24 C4 C25 108.70(14) no
C4 C5 C11 113.01(14) no
C7 C6 C12 112.65(14) no
C6 C7 C8 107.62(13) no
C6 C7 C22 110.02(13) no
C6 C7 C23 109.11(15) no
C8 C7 C22 110.17(15) no
C8 C7 C23 110.54(14) no
C22 C7 C23 109.35(15) no
C7 C8 C9 115.01(13) no
O3 C9 C8 121.19(15) no
O3 C9 C13 121.24(17) no
C8 C9 C13 117.51(14) no
C1 C10 C2 120.15(14) no
C1 C10 C11 121.78(14) no
C2 C10 C11 118.07(13) no
O1 C11 C5 110.51(13) no
O1 C11 C10 122.86(13) no
C5 C11 C10 126.62(14) no
O1 C12 C6 110.72(13) no
O1 C12 C13 122.70(14) no
C6 C12 C13 126.57(13) no
C1 C13 C9 119.90(14) no
C1 C13 C12 121.90(13) no
C9 C13 C12 118.20(14) no
C1 C14 C15 124.89(14) no
C14 C15 C16 125.48(14) no
C15 C16 C17 121.81(14) no
C15 C16 C21 123.22(13) no
C17 C16 C21 114.92(13) no
C16 C17 C18 121.98(16) no
C17 C18 C19 121.03(16) no
C18 C19 C20 119.10(18) no
C19 C20 C21 119.08(18) no
N1 C21 C16 120.00(14) no
N1 C21 C20 116.14(16) no
C16 C21 C20 123.80(15) no
C10 C1 H1 109.114 no
C13 C1 H1 109.098 no
C14 C1 H1 109.114 no
C2 C3 H3A 108.664 no
C2 C3 H3B 108.668 no
C4 C3 H3A 108.660 no
C4 C3 H3B 108.666 no
H3A C3 H3B 107.605 no
C4 C5 H5A 108.979 no
C4 C5 H5B 108.973 no
C11 C5 H5A 108.980 no
C11 C5 H5B 108.977 no
H5A C5 H5B 107.787 no
C7 C6 H6A 109.061 no
C7 C6 H6B 109.060 no
C12 C6 H6A 109.064 no
C12 C6 H6B 109.075 no
H6A C6 H6B 107.811 no
C7 C8 H8A 108.514 no
C7 C8 H8B 108.512 no
C9 C8 H8A 108.525 no
C9 C8 H8B 108.528 no
H8A C8 H8B 107.507 no
C1 C14 H14 113.9(13) no
C15 C14 H14 121.2(13) no
C14 C15 H15 117.0(12) no
C16 C15 H15 117.6(12) no
C16 C17 H17 119.000 no
C18 C17 H17 119.023 no
C17 C18 H18 119.485 no
C19 C18 H18 119.482 no
C18 C19 H19 120.454 no
C20 C19 H19 120.441 no
C19 C20 H20 120.458 no
C21 C20 H20 120.461 no
C7 C22 H22A 109.462 no
C7 C22 H22B 109.482 no
C7 C22 H22C 109.478 no
H22A C22 H22B 109.463 no
H22A C22 H22C 109.456 no
H22B C22 H22C 109.486 no
C7 C23 H23A 109.465 no
C7 C23 H23B 109.469 no
C7 C23 H23C 109.458 no
H23A C23 H23B 109.488 no
H23A C23 H23C 109.468 no
H23B C23 H23C 109.479 no
C4 C24 H24A 109.472 no
C4 C24 H24B 109.473 no
C4 C24 H24C 109.477 no
H24A C24 H24B 109.466 no
H24A C24 H24C 109.470 no
H24B C24 H24C 109.470 no
C4 C25 H25A 109.470 no
C4 C25 H25B 109.480 no
C4 C25 H25C 109.479 no
H25A C25 H25B 109.468 no
H25A C25 H25C 109.463 no
H25B C25 H25C 109.467 no

loop_
_geom_bond_atom_site_label_1
_geom_bond_atom_site_label_2
_geom_bond_distance
_geom_bond_publ_flag
O1 C11 1.3747(19) no
O1 C12 1.3738(17) no
O2 C2 1.225(2) no
O3 C9 1.219(3) no
O4 N1 1.181(3) no
O5 N1 1.220(4) no
N1 C21 1.468(3) no
C1 C10 1.517(2) no
C1 C13 1.517(2) no
C1 C14 1.514(3) no
C2 C3 1.509(3) no
C2 C10 1.473(3) no
C3 C4 1.536(3) no
C4 C5 1.530(3) no
C4 C24 1.532(3) no
C4 C25 1.525(3) no
C5 C11 1.490(2) no
C6 C7 1.531(2) no
C6 C12 1.493(3) no
C7 C8 1.537(3) no
C7 C22 1.525(3) no
C7 C23 1.527(3) no
C8 C9 1.512(3) no
C9 C13 1.468(2) no
C10 C11 1.340(3) no
C12 C13 1.341(3) no
C14 C15 1.315(3) no
C15 C16 1.475(2) no
C16 C17 1.395(2) no
C16 C21 1.398(3) no
C17 C18 1.379(3) no
C18 C19 1.381(3) no
C19 C20 1.371(3) no
C20 C21 1.386(3) no
C1 H1 0.980 no
C3 H3A 0.970 no
C3 H3B 0.970 no
C5 H5A 0.970 no
C5 H5B 0.970 no
C6 H6A 0.970 no
C6 H6B 0.970 no
C8 H8A 0.970 no
C8 H8B 0.970 no
C14 H14 0.98(2) no
C15 H15 1.001(19) no
C17 H17 0.930 no
C18 H18 0.930 no
C19 H19 0.930 no
C20 H20 0.930 no
C22 H22A 0.960 no
C22 H22B 0.960 no
C22 H22C 0.960 no
C23 H23A 0.960 no
C23 H23B 0.960 no
C23 H23C 0.960 no
C24 H24A 0.960 no
C24 H24B 0.960 no
C24 H24C 0.960 no
C25 H25A 0.960 no
C25 H25B 0.960 no
C25 H25C 0.960 no

loop_
_geom_contact_atom_site_label_1
_geom_contact_atom_site_label_2
_geom_contact_distance
_geom_contact_site_symmetry_2
_geom_contact_publ_flag
O1 C1 2.8912(19) . no
O2 C1 2.871(2) . no
O2 C11 3.527(3) . no
O2 C14 3.326(3) . no
O2 C15 3.598(2) . no
O3 C1 2.871(2) . no
O3 C12 3.525(2) . no
O3 C14 3.340(3) . no
O3 C15 3.596(3) . no
O4 C15 2.918(3) . no
O4 C16 2.924(3) . no
O4 C20 3.371(3) . no
O5 C16 3.431(3) . no
O5 C20 2.797(3) . no
N1 C15 2.941(3) . no
C2 C5 2.925(3) . no
C2 C14 3.279(3) . no
C2 C25 3.093(3) . no
C3 C11 2.808(3) . no
C4 C10 2.932(2) . no
C6 C9 2.928(3) . no
C7 C13 2.932(3) . no
C8 C12 2.805(2) . no
C9 C14 3.267(3) . no
C9 C22 3.112(3) . no
C10 C12 2.756(2) . no
C10 C15 3.549(3) . no
C10 C25 3.402(3) . no
C11 C13 2.753(2) . no
C11 C14 3.392(3) . no
C11 C25 3.147(2) . no
C12 C14 3.393(3) . no
C12 C22 3.122(3) . no
C13 C15 3.539(3) . no
C13 C22 3.385(3) . no
C14 C17 3.000(3) . no
C16 C19 2.830(3) . no
C17 C20 2.759(3) . no
C18 C21 2.717(3) . no
O1 O4 2.946(3) 4_554 no
O1 C23 3.434(3) 6_555 no
O2 C19 3.482(3) 3_556 no
O4 O1 2.946(3) 4_555 no
O4 C11 3.308(3) 4_555 no
O4 C12 3.524(3) 4_555 no
O5 O5 3.532(4) 2_556 no
O5 C14 3.565(3) 4_555 no
O5 C17 3.420(3) 4_555 no
O5 C25 3.486(4) 4_555 no
C11 O4 3.308(3) 4_554 no
C12 O4 3.524(3) 4_554 no
C14 O5 3.565(3) 4_554 no
C16 C18 3.452(3) 3_556 no
C16 C19 3.557(3) 3_556 no
C17 O5 3.420(3) 4_554 no
C17 C20 3.511(3) 3_556 no
C17 C21 3.563(3) 3_556 no
C17 C24 3.589(3) 1_545 no
C18 C16 3.452(3) 3_556 no
C18 C21 3.529(3) 3_556 no
C19 O2 3.482(3) 3_556 no
C19 C16 3.557(3) 3_556 no
C20 C17 3.511(3) 3_556 no
C21 C17 3.563(3) 3_556 no
C21 C18 3.529(3) 3_556 no
C23 O1 3.434(3) 6_545 no
C24 C17 3.589(3) 1_565 no
C25 O5 3.486(4) 4_554 no
O1 H5A 2.4439 . no
O1 H5B 2.6718 . no
O1 H6A 2.6941 . no
O1 H6B 2.4398 . no
O1 H14 3.50(3) . no
O2 H1 2.6432 . no
O2 H3A 2.8236 . no
O2 H3B 2.5103 . no
O2 H25B 3.5502 . no
O2 H15 3.40(2) . no
O3 H1 2.6349 . no
O3 H8A 2.5055 . no
O3 H8B 2.7992 . no
O3 H22A 3.5002 . no
O3 H15 3.39(2) . no
O4 H20 3.5265 . no
O4 H15 2.44(2) . no
O5 H20 2.6105 . no
O5 H15 3.50(3) . no
N1 H20 2.5572 . no
N1 H15 2.63(2) . no
C1 H15 2.66(3) . no
C2 H1 2.7095 . no
C2 H5B 3.3702 . no
C2 H25A 3.4131 . no
C2 H25B 2.7554 . no
C3 H5A 3.3114 . no
C3 H5B 2.7791 . no
C3 H24A 2.7150 . no
C3 H24B 2.7158 . no
C3 H24C 3.3556 . no
C3 H25A 2.6884 . no
C3 H25B 2.6773 . no
C3 H25C 3.3346 . no
C5 H3A 2.7099 . no
C5 H3B 3.3179 . no
C5 H24A 2.6534 . no
C5 H24B 3.3203 . no
C5 H24C 2.6711 . no
C5 H25A 3.3359 . no
C5 H25B 2.6881 . no
C5 H25C 2.6911 . no
C6 H8A 3.3131 . no
C6 H8B 2.7064 . no
C6 H22A 2.7600 . no
C6 H22B 3.3260 . no
C6 H22C 2.6111 . no
C6 H23A 3.3216 . no
C6 H23B 2.7079 . no
C6 H23C 2.6291 . no
C8 H6A 2.7633 . no
C8 H6B 3.3104 . no
C8 H22A 2.6076 . no
C8 H22B 2.7784 . no
C8 H22C 3.3309 . no
C8 H23A 2.7521 . no
C8 H23B 2.6478 . no
C8 H23C 3.3421 . no
C9 H1 2.7026 . no
C9 H6A 3.3516 . no
C9 H22A 2.7108 . no
C9 H22B 3.5546 . no
C10 H3A 2.9546 . no
C10 H3B 3.3143 . no
C10 H5A 3.2062 . no
C10 H5B 3.0385 . no
C10 H25B 2.8843 . no
C10 H14 2.74(2) . no
C11 H1 3.1975 . no
C11 H3A 3.1115 . no
C11 H25B 2.8416 . no
C11 H25C 3.5005 . no
C11 H14 3.30(2) . no
C12 H1 3.1995 . no
C12 H8B 3.1239 . no
C12 H22A 2.8858 . no
C12 H22C 3.3516 . no
C12 H14 3.30(3) . no
C13 H6A 3.0319 . no
C13 H6B 3.2160 . no
C13 H8A 3.3039 . no
C13 H8B 2.9675 . no
C13 H22A 2.8763 . no
C13 H14 2.74(2) . no
C14 H17 2.7299 . no
C15 H1 2.5922 . no
C15 H17 2.6598 . no
C16 H18 3.2566 . no
C16 H20 3.2862 . no
C16 H14 2.70(3) . no
C17 H19 3.2415 . no
C17 H14 2.75(3) . no
C17 H15 3.363(18) . no
C18 H20 3.2178 . no
C19 H17 3.2330 . no
C20 H18 3.2108 . no
C21 H17 3.2027 . no
C21 H19 3.2217 . no
C21 H15 2.74(2) . no
C22 H6A 3.3236 . no
C22 H6B 2.5953 . no
C22 H8A 2.6456 . no
C22 H8B 3.3342 . no
C22 H23A 2.6269 . no
C22 H23B 3.3183 . no
C22 H23C 2.7109 . no
C23 H6A 2.5625 . no
C23 H6B 2.7632 . no
C23 H8A 2.7372 . no
C23 H8B 2.6236 . no
C23 H22A 3.3149 . no
C23 H22B 2.5968 . no
C23 H22C 2.7443 . no
C24 H3A 2.6457 . no
C24 H3B 2.7518 . no
C24 H5A 2.7594 . no
C24 H5B 2.5496 . no
C24 H25A 2.6674 . no
C24 H25B 3.3178 . no
C24 H25C 2.6499 . no
C25 H3A 3.3310 . no
C25 H3B 2.6391 . no
C25 H5A 2.5925 . no
C25 H5B 3.3239 . no
C25 H24A 3.3164 . no
C25 H24B 2.6681 . no
C25 H24C 2.6528 . no
H1 H14 2.8809 . no
H1 H15 2.3552 . no
H3A H5B 2.6594 . no
H3A H24A 2.4729 . no
H3A H24B 2.8917 . no
H3A H24C 3.5323 . no
H3A H25A 3.5304 . no
H3A H25B 3.5823 . no
H3B H24A 3.0507 . no
H3B H24B 2.5856 . no
H3B H25A 2.4626 . no
H3B H25B 2.8870 . no
H3B H25C 3.5259 . no
H5A H24A 3.0605 . no
H5A H24C 2.5958 . no
H5A H25A 3.4909 . no
H5A H25B 2.8125 . no
H5A H25C 2.4196 . no
H5B H24A 2.3562 . no
H5B H24B 3.4498 . no
H5B H24C 2.7739 . no
H5B H25C 3.4928 . no
H6A H8B 2.6423 . no
H6A H22C 3.4467 . no
H6A H23A 3.4783 . no
H6A H23B 2.4317 . no
H6A H23C 2.7150 . no
H6B H22A 2.9368 . no
H6B H22B 3.4524 . no
H6B H22C 2.3353 . no
H6B H23A 3.5939 . no
H6B H23B 3.1308 . no
H6B H23C 2.5573 . no
H8A H22A 2.7741 . no
H8A H22B 2.5702 . no
H8A H22C 3.5574 . no
H8A H23A 2.6218 . no
H8A H23B 2.9602 . no
H8B H22A 3.5276 . no
H8B H22B 3.5955 . no
H8B H23A 2.9446 . no
H8B H23B 2.3893 . no
H8B H23C 3.4868 . no
H17 H18 2.2884 . no
H17 H14 2.2395 . no
H18 H19 2.3106 . no
H19 H20 2.3136 . no
H22A H23A 3.4724 . no
H22A H14 3.4855 . no
H22B H23A 2.3707 . no
H22B H23B 3.4697 . no
H22B H23C 2.8956 . no
H22C H23A 2.9896 . no
H22C H23C 2.6188 . no
H24A H25A 3.5458 . no
H24A H25C 3.5254 . no
H24B H25A 2.4942 . no
H24B H25B 3.5482 . no
H24B H25C 2.9295 . no
H24C H25A 2.9326 . no
H24C H25B 3.5283 . no
H24C H25C 2.4591 . no
H25B H14 3.5141 . no
H14 H15 2.86(3) . no
O1 H8B 2.9483 7_556 no
O1 H23A 3.2632 6_555 no
O1 H23C 2.8010 6_555 no
O2 H5A 2.7946 4_565 no
O2 H19 2.6018 3_556 no
O2 H23B 3.1035 7_556 no
O2 H24C 2.7421 4_565 no
O2 H25C 3.0683 4_565 no
O3 H6A 3.2694 7_556 no
O3 H6B 2.7353 4_555 no
O3 H22B 3.4562 7_546 no
O3 H22C 2.7199 4_555 no
O3 H23A 3.2460 7_546 no
O3 H23C 3.2773 4_555 no
O4 H5A 3.2458 4_555 no
O4 H25B 3.4054 4_555 no
O4 H14 3.10(3) 4_555 no
O5 H17 3.5151 3_556 no
O5 H17 2.4916 4_555 no
O5 H18 3.2981 3_556 no
O5 H24B 3.5167 4_565 no
O5 H25B 2.7278 4_555 no
O5 H25C 3.4071 4_555 no
O5 H14 2.69(2) 4_555 no
N1 H17 3.5458 4_555 no
N1 H18 3.5702 3_556 no
N1 H25B 3.1486 4_555 no
N1 H25C 3.3845 4_555 no
N1 H14 3.26(2) 4_555 no
C1 H6A 3.5897 7_556 no
C1 H8B 3.5738 7_556 no
C1 H23B 3.4306 7_556 no
C2 H19 3.3364 3_556 no
C2 H23B 2.9634 7_556 no
C5 H8B 3.4808 7_556 no
C5 H23C 3.2897 6_555 no
C6 H23A 3.5589 6_555 no
C6 H23C 3.5284 6_555 no
C8 H8A 3.4423 7_546 no
C8 H22B 3.4415 7_546 no
C9 H6A 3.1931 7_556 no
C10 H8B 3.0866 7_556 no
C10 H23B 3.0874 7_556 no
C11 H8B 2.8547 7_556 no
C11 H23C 3.5605 6_555 no
C12 H8B 3.0450 7_556 no
C13 H6A 3.2954 7_556 no
C13 H8B 3.2704 7_556 no
C15 H19 3.5356 3_556 no
C15 H24C 3.5397 4_565 no
C16 H3B 3.1469 1_545 no
C16 H24B 3.4656 1_545 no
C17 H3B 3.1904 1_545 no
C17 H24B 2.7183 1_545 no
C18 H3B 3.1692 1_545 no
C18 H24B 3.0142 1_545 no
C18 H24B 3.5727 2_545 no
C18 H24C 3.5436 2_545 no
C18 H25A 3.3944 1_545 no
C19 H3B 3.1212 1_545 no
C20 H3B 3.0969 1_545 no
C20 H17 3.3465 3_556 no
C20 H25C 3.3632 4_555 no
C21 H3B 3.0783 1_545 no
C21 H17 3.5840 3_556 no
C21 H18 3.5529 3_556 no
C22 H5B 3.2455 1_545 no
C22 H6A 3.5913 6_545 no
C22 H8A 3.3626 7_546 no
C22 H24A 3.0775 1_545 no
C23 H5A 3.3396 6_545 no
C23 H6B 3.4470 6_545 no
C24 H17 3.4298 1_565 no
C24 H18 3.2108 2_565 no
C24 H22A 3.2921 1_565 no
C24 H15 3.42(2) 4_564 no
C25 H20 3.5796 3_556 no
C25 H20 3.3237 4_554 no
C25 H25A 3.3288 2_555 no
H1 H6A 3.0646 7_556 no
H1 H22C 3.1000 4_555 no
H1 H23B 2.9325 7_556 no
H1 H24C 3.4669 4_565 no
H3A H22A 3.5743 1_565 no
H3A H23A 3.2141 7_556 no
H3A H23B 3.1495 7_556 no
H3B C16 3.1469 1_565 no
H3B C17 3.1904 1_565 no
H3B C18 3.1692 1_565 no
H3B C19 3.1212 1_565 no
H3B C20 3.0969 1_565 no
H3B C21 3.0783 1_565 no
H3B H20 3.5998 1_565 no
H5A O2 2.7946 4_564 no
H5A O4 3.2458 4_554 no
H5A C23 3.3396 6_555 no
H5A H23A 3.4923 6_555 no
H5A H23B 3.0312 6_555 no
H5A H23C 2.9733 6_555 no
H5B C22 3.2455 1_565 no
H5B H8A 3.2789 7_556 no
H5B H8B 3.0487 7_556 no
H5B H22A 3.0393 1_565 no
H5B H22B 2.7555 1_565 no
H5B H22C 3.4496 1_565 no
H5B H23B 3.4571 6_555 no
H5B H23C 2.9283 6_555 no
H6A O3 3.2694 7_556 no
H6A C1 3.5897 7_556 no
H6A C9 3.1931 7_556 no
H6A C13 3.2954 7_556 no
H6A C22 3.5913 6_555 no
H6A H1 3.0646 7_556 no
H6A H8B 3.4060 7_556 no
H6A H22B 3.2741 6_555 no
H6A H22C 3.0596 6_555 no
H6A H23A 3.5312 6_555 no
H6A H23C 3.2265 6_555 no
H6B O3 2.7353 4_554 no
H6B C23 3.4470 6_555 no
H6B H22B 3.1533 6_555 no
H6B H23A 2.8434 6_555 no
H6B H23C 3.1963 6_555 no
H8A C8 3.4423 7_546 no
H8A C22 3.3626 7_546 no
H8A H5B 3.2789 7_556 no
H8A H8A 2.5608 7_546 no
H8A H22A 3.4811 7_546 no
H8A H22B 2.5932 7_546 no
H8A H23A 3.4651 7_546 no
H8B O1 2.9483 7_556 no
H8B C1 3.5738 7_556 no
H8B C5 3.4808 7_556 no
H8B C10 3.0866 7_556 no
H8B C11 2.8547 7_556 no
H8B C12 3.0450 7_556 no
H8B C13 3.2704 7_556 no
H8B H5B 3.0487 7_556 no
H8B H6A 3.4060 7_556 no
H17 O5 3.5151 3_556 no
H17 O5 2.4916 4_554 no
H17 N1 3.5458 4_554 no
H17 C20 3.3465 3_556 no
H17 C21 3.5840 3_556 no
H17 C24 3.4298 1_545 no
H17 H18 3.4610 2_555 no
H17 H20 3.4577 3_556 no
H17 H24A 3.5294 1_545 no
H17 H24B 2.5609 1_545 no
H18 O5 3.2981 3_556 no
H18 N1 3.5702 3_556 no
H18 C21 3.5529 3_556 no
H18 C24 3.2108 2_545 no
H18 H17 3.4610 2_555 no
H18 H18 2.9593 2_555 no
H18 H24B 3.0455 1_545 no
H18 H24B 2.6754 2_545 no
H18 H24C 2.8754 2_545 no
H18 H25A 3.2705 1_545 no
H18 H25A 3.4107 2_545 no
H18 H25C 3.5574 2_545 no
H18 H15 3.5711 3_556 no
H19 O2 2.6018 3_556 no
H19 C2 3.3364 3_556 no
H19 C15 3.5356 3_556 no
H19 H24C 3.0939 2_545 no
H19 H25C 3.1296 2_545 no
H19 H15 3.5795 3_556 no
H20 C25 3.5796 3_556 no
H20 C25 3.3237 4_555 no
H20 H3B 3.5998 1_545 no
H20 H17 3.4577 3_556 no
H20 H25A 3.2033 3_556 no
H20 H25A 3.5624 4_555 no
H20 H25B 3.0597 3_556 no
H20 H25B 3.2270 4_555 no
H20 H25C 2.7081 4_555 no
H22A C24 3.2921 1_545 no
H22A H3A 3.5743 1_545 no
H22A H5B 3.0393 1_545 no
H22A H8A 3.4811 7_546 no
H22A H24A 2.3506 1_545 no
H22B O3 3.4562 7_546 no
H22B C8 3.4415 7_546 no
H22B H5B 2.7555 1_545 no
H22B H6A 3.2741 6_545 no
H22B H6B 3.1533 6_545 no
H22B H8A 2.5932 7_546 no
H22B H23C 3.5180 6_545 no
H22B H24A 3.2970 1_545 no
H22C O3 2.7199 4_554 no
H22C H1 3.1000 4_554 no
H22C H5B 3.4496 1_545 no
H22C H6A 3.0596 6_545 no
H22C H24A 3.1680 1_545 no
H22C H15 3.5723 4_554 no
H23A O1 3.2632 6_545 no
H23A O3 3.2460 7_546 no
H23A C6 3.5589 6_545 no
H23A H3A 3.2141 7_556 no
H23A H5A 3.4923 6_545 no
H23A H6A 3.5312 6_545 no
H23A H6B 2.8434 6_545 no
H23A H8A 3.4651 7_546 no
H23B O2 3.1035 7_556 no
H23B C1 3.4306 7_556 no
H23B C2 2.9634 7_556 no
H23B C10 3.0874 7_556 no
H23B H1 2.9325 7_556 no
H23B H3A 3.1495 7_556 no
H23B H5A 3.0312 6_545 no
H23B H5B 3.4571 6_545 no
H23C O1 2.8010 6_545 no
H23C O3 3.2773 4_554 no
H23C C5 3.2897 6_545 no
H23C C6 3.5284 6_545 no
H23C C11 3.5605 6_545 no
H23C H5A 2.9733 6_545 no
H23C H5B 2.9283 6_545 no
H23C H6A 3.2265 6_545 no
H23C H6B 3.1963 6_545 no
H23C H22B 3.5180 6_555 no
H24A C22 3.0775 1_565 no
H24A H17 3.5294 1_565 no
H24A H22A 2.3506 1_565 no
H24A H22B 3.2970 1_565 no
H24A H22C 3.1680 1_565 no
H24A H14 3.1352 1_565 no
H24A H15 3.3614 4_564 no
H24B O5 3.5167 4_564 no
H24B C16 3.4656 1_565 no
H24B C17 2.7183 1_565 no
H24B C18 3.0142 1_565 no
H24B C18 3.5727 2_565 no
H24B H17 2.5609 1_565 no
H24B H18 3.0455 1_565 no
H24B H18 2.6754 2_565 no
H24B H14 3.2391 1_565 no
H24C O2 2.7421 4_564 no
H24C C15 3.5397 4_564 no
H24C C18 3.5436 2_565 no
H24C H1 3.4669 4_564 no
H24C H18 2.8754 2_565 no
H24C H19 3.0939 2_565 no
H24C H15 2.7534 4_564 no
H25A C18 3.3944 1_565 no
H25A C25 3.3288 2_555 no
H25A H18 3.2705 1_565 no
H25A H18 3.4107 2_565 no
H25A H20 3.2033 3_556 no
H25A H20 3.5624 4_554 no
H25A H25A 2.6653 2_555 no
H25A H25C 3.2077 2_555 no
H25B O4 3.4054 4_554 no
H25B O5 2.7278 4_554 no
H25B N1 3.1486 4_554 no
H25B H20 3.0597 3_556 no
H25B H20 3.2270 4_554 no
H25C O2 3.0683 4_564 no
H25C O5 3.4071 4_554 no
H25C N1 3.3845 4_554 no
H25C C20 3.3632 4_554 no
H25C H18 3.5574 2_565 no
H25C H19 3.1296 2_565 no
H25C H20 2.7081 4_554 no
H25C H25A 3.2077 2_555 no
H14 O4 3.10(3) 4_554 no
H14 O5 2.69(2) 4_554 no
H14 N1 3.26(2) 4_554 no
H14 H24A 3.1352 1_545 no
H14 H24B 3.2391 1_545 no
H15 C24 3.42(2) 4_565 no
H15 H18 3.5711 3_556 no
H15 H19 3.5795 3_556 no
H15 H22C 3.5723 4_555 no
H15 H24A 3.3614 4_565 no
H15 H24C 2.7534 4_565 no

loop_
_geom_hbond_atom_site_label_D
_geom_hbond_atom_site_label_H
_geom_hbond_atom_site_label_A
_geom_hbond_site_symmetry_A
_geom_hbond_distance_DH
_geom_hbond_distance_HA
_geom_hbond_distance_DA
_geom_hbond_angle_DHA
_geom_hbond_publ_flag
C17 H17 O5 4_554 0.930 2.4916 3.420(3) 176.0 yes

loop_
_geom_torsion_atom_site_label_1
_geom_torsion_atom_site_label_2
_geom_torsion_atom_site_label_3
_geom_torsion_atom_site_label_4
_geom_torsion
_geom_torsion_publ_flag
C11 O1 C12 C6 -168.31(10) no
C11 O1 C12 C13 10.75(17) no
C12 O1 C11 C5 168.03(10) no
C12 O1 C11 C10 -10.74(17) no
O4 N1 C21 C16 -51.8(3) no
O4 N1 C21 C20 130.9(3) no
O5 N1 C21 C16 130.5(2) no
O5 N1 C21 C20 -46.8(3) no
C10 C1 C13 C9 159.62(10) no
C10 C1 C13 C12 -20.69(16) no
C13 C1 C10 C2 -159.45(10) no
C13 C1 C10 C11 20.69(16) no
C10 C1 C14 C15 -120.69(15) no
C14 C1 C10 C2 79.24(15) no
C14 C1 C10 C11 -100.62(15) no
C13 C1 C14 C15 119.39(16) no
C14 C1 C13 C9 -78.98(14) no
C14 C1 C13 C12 100.70(15) no
O2 C2 C3 C4 -149.19(13) no
O2 C2 C10 C1 -0.14(19) no
O2 C2 C10 C11 179.73(12) no
C3 C2 C10 C1 177.22(11) no
C3 C2 C10 C11 -2.92(17) no
C10 C2 C3 C4 33.48(17) no
C2 C3 C4 C5 -53.53(17) no
C2 C3 C4 C24 -172.64(12) no
C2 C3 C4 C25 66.95(16) no
C3 C4 C5 C11 45.07(16) no
C24 C4 C5 C11 165.84(12) no
C25 C4 C5 C11 -75.08(16) no
C4 C5 C11 O1 163.21(11) no
C4 C5 C11 C10 -18.08(19) no
C7 C6 C12 O1 -161.08(11) no
C7 C6 C12 C13 19.91(19) no
C12 C6 C7 C8 -46.35(15) no
C12 C6 C7 C22 73.70(15) no
C12 C6 C7 C23 -166.33(10) no
C6 C7 C8 C9 53.11(17) no
C22 C7 C8 C9 -66.85(17) no
C23 C7 C8 C9 172.18(13) no
C7 C8 C9 O3 151.50(14) no
C7 C8 C9 C13 -31.18(19) no
O3 C9 C13 C1 -2.4(2) no
O3 C9 C13 C12 177.92(14) no
C8 C9 C13 C1 -179.69(11) no
C8 C9 C13 C12 0.61(19) no
C1 C10 C11 O1 -6.46(19) no
C1 C10 C11 C5 174.98(11) no
C2 C10 C11 O1 173.67(11) no
C2 C10 C11 C5 -4.89(19) no
O1 C12 C13 C1 6.4(2) no
O1 C12 C13 C9 -173.88(10) no
C6 C12 C13 C1 -174.67(11) no
C6 C12 C13 C9 5.0(2) no
C1 C14 C15 C16 179.61(13) no
C14 C15 C16 C17 -19.3(3) no
C14 C15 C16 C21 163.59(15) no
C15 C16 C17 C18 179.56(13) no
C15 C16 C21 N1 2.2(3) no
C15 C16 C21 C20 179.23(13) no
C17 C16 C21 N1 -175.15(13) no
C17 C16 C21 C20 1.9(3) no
C21 C16 C17 C18 -3.1(3) no
C16 C17 C18 C19 1.7(3) no
C17 C18 C19 C20 1.2(3) no
C18 C19 C20 C21 -2.3(3) no
C19 C20 C21 N1 177.90(16) no
C19 C20 C21 C16 0.7(3) no
